data_7234053
loop_
_publ_author_name
'Takaaki Hiramatsu'
'Yukihiro Yoshida'
'Gunzi Saito'
'Akihiro Otsuka'
'Hideki Yamochi'
'Mitsuhiko Maesato'
'Yasuhiro Shimizu'
'Hiroshi Ito'
'Hideo Kishida'

_publ_section_title
;
 Quantum spin liquid: design of a quantum spin liquid next to a
 superconducting state based on a dimer-type ET Mott insulator
;
_journal_name_full 'Journal of Materials Chemistry C'
_journal_page_first 1378
_journal_page_last 1388
_journal_paper_doi 10.1039/C4TC01701C
_journal_volume 3
_journal_year 2015
_chemical_formula_moiety '2(C10 H8 S8), (C2 Cu1 N2 S2)'
_chemical_formula_sum 'C22 H16 Cu N2 S18'
_chemical_formula_weight 949.18
_chemical_name_common (ET)2Cu(NCS)2
_space_group_IT_number 4
_space_group_name_Hall 'P 2yb'
_space_group_name_H-M_alt 'P 1 21 1'
_symmetry_cell_setting monoclinic
_symmetry_space_group_name_Hall 'P 2yb'
_symmetry_space_group_name_H-M 'P 1 21 1'
_atom_sites_solution_hydrogens geom
_atom_sites_solution_primary direct
_atom_sites_solution_secondary difmap
_cell_angle_alpha 90.00
_cell_angle_beta 110.4550(10)
_cell_angle_gamma 90.00
_cell_formula_units_Z 2
_cell_length_a 16.2426(10)
_cell_length_b 8.4301(5)
_cell_length_c 13.0764(8)
_cell_measurement_reflns_used 5133
_cell_measurement_temperature 250(2)
_cell_measurement_theta_max 28.00
_cell_measurement_theta_min 2.47
_cell_volume 1677.61(18)
_computing_cell_refinement 'Bruker SAINT'
_computing_data_collection 'Bruker APEX2'
_computing_data_reduction 'Bruker SAINT'
_computing_molecular_graphics 'Bruker SHELXTL'
_computing_publication_material 'Bruker SHELXTL'
_computing_structure_refinement 'SHELXL-97 (Sheldrick, 2008)'
_computing_structure_solution 'SHELXS-97 (Sheldrick, 2008)'
_diffrn_ambient_temperature 250(2)
_diffrn_detector_area_resol_mean 8.333
_diffrn_measured_fraction_theta_full 0.988
_diffrn_measured_fraction_theta_max 0.988
_diffrn_measurement_device_type 'Bruker APEX-II CCD'
_diffrn_measurement_method '\f and \w scans'
_diffrn_radiation_monochromator graphite
_diffrn_radiation_source 'fine-focus sealed tube'
_diffrn_radiation_type MoK\a
_diffrn_radiation_wavelength 0.71073
_diffrn_reflns_av_R_equivalents 0.0166
_diffrn_reflns_av_sigmaI/netI 0.0392
_diffrn_reflns_limit_h_max 20
_diffrn_reflns_limit_h_min -18
_diffrn_reflns_limit_k_max 10
_diffrn_reflns_limit_k_min -9
_diffrn_reflns_limit_l_max 16
_diffrn_reflns_limit_l_min -16
_diffrn_reflns_number 9190
_diffrn_reflns_theta_full 26.99
_diffrn_reflns_theta_max 26.99
_diffrn_reflns_theta_min 1.34
_exptl_absorpt_coefficient_mu 1.795
_exptl_absorpt_correction_T_max 0.9481
_exptl_absorpt_correction_T_min 0.4988
_exptl_absorpt_correction_type numerical
_exptl_absorpt_process_details
;
APEX2 Software
;
_exptl_crystal_colour black
_exptl_crystal_density_diffrn 1.879
_exptl_crystal_density_method 'not measured'
_exptl_crystal_description plate
_exptl_crystal_F_000 958
_exptl_crystal_preparation 'Magnetic properties, electronic property'
_exptl_crystal_size_max 0.45
_exptl_crystal_size_mid 0.44
_exptl_crystal_size_min 0.03
_refine_diff_density_max 0.840
_refine_diff_density_min -0.570
_refine_diff_density_rms 0.145
_refine_ls_abs_structure_details 'Flack H D (1983), Acta Cryst. A39, 876-881'
_refine_ls_abs_structure_Flack 0.049(15)
_refine_ls_extinction_method none
_refine_ls_goodness_of_fit_ref 1.119
_refine_ls_hydrogen_treatment constr
_refine_ls_matrix_type full
_refine_ls_number_parameters 426
_refine_ls_number_reflns 6161
_refine_ls_number_restraints 1
_refine_ls_restrained_S_all 1.119
_refine_ls_R_factor_all 0.0398
_refine_ls_R_factor_gt 0.0338
_refine_ls_shift/su_max 0.000
_refine_ls_shift/su_mean 0.000
_refine_ls_structure_factor_coef Fsqd
_refine_ls_weighting_details 'calc w=1/[\s^2^(Fo^2^)+(0.0469P)^2^+0.0180P] where P=(Fo^2^+2Fc^2^)/3'
_refine_ls_weighting_scheme calc
_refine_ls_wR_factor_gt 0.0798
_refine_ls_wR_factor_ref 0.0890
_reflns_number_gt 5549
_reflns_number_total 6161
_reflns_threshold_expression >2sigma(I)
_cod_data_source_file 1000009.cif
_cod_data_source_block PCOD1000009
_cod_depositor_comments
;
The following automatic conversions were performed:

data item '_symmetry_cell_setting' value 'Monoclinic' was changed to
'monoclinic' in accordance with the built-in table derived from the
CIF Core dictionary named 'cif_core.dic' version 2.4.5 last updated
on 2014-11-21.

Automatic conversion script
Id: cif_fix_values 6909 2019-04-08 15:41:33Z antanas 
;
_cod_original_sg_symbol_H-M 'P2(1) '
_cod_original_formula_sum 'C22 H16 Cu1 N2 S18'
_cod_database_code 7234053

loop_
_symmetry_equiv_pos_as_xyz
'x, y, z'
'-x, y+1/2, -z'

loop_
_atom_site_label
_atom_site_type_symbol
_atom_site_fract_x
_atom_site_fract_y
_atom_site_fract_z
_atom_site_U_iso_or_equiv
_atom_site_adp_type
_atom_site_occupancy
_atom_site_symmetry_multiplicity
_atom_site_calc_flag
_atom_site_refinement_flags
_atom_site_disorder_assembly
_atom_site_disorder_group
C1 C 0.5371(3) 0.1682(5) 0.8460(3) 0.0300(9) Uani 1 1 d . . .
C2 C 0.6537(2) 0.0908(5) 0.7640(3) 0.0316(9) Uani 1 1 d . A .
C3 C 0.6933(3) 0.1987(5) 0.8418(3) 0.0315(9) Uani 1 1 d . A .
C4A C 0.8114(7) 0.036(2) 0.7337(14) 0.055(4) Uani 0.62(3) 1 d P A 1
H4A H 0.8416 -0.0435 0.7912 0.066 Uiso 0.62(3) 1 calc PR A 1
H4B H 0.8356 0.0234 0.6736 0.066 Uiso 0.62(3) 1 calc PR A 1
C5A C 0.8358(9) 0.192(2) 0.7803(14) 0.056(4) Uani 0.62(3) 1 d P A 1
H5A H 0.8125 0.2709 0.7198 0.067 Uiso 0.62(3) 1 calc PR A 1
H5B H 0.9014 0.1992 0.8060 0.067 Uiso 0.62(3) 1 calc PR A 1
C4B C 0.7941(14) 0.099(3) 0.6962(18) 0.041(4) Uani 0.38(3) 1 d P A 2
H4C H 0.8306 0.0424 0.6597 0.050 Uiso 0.38(3) 1 calc PR A 2
H4D H 0.7776 0.2047 0.6608 0.050 Uiso 0.38(3) 1 calc PR A 2
C5B C 0.8493(9) 0.121(3) 0.8218(18) 0.045(4) Uani 0.38(3) 1 d P A 2
H5C H 0.9096 0.1583 0.8295 0.053 Uiso 0.38(3) 1 calc PR A 2
H5D H 0.8555 0.0156 0.8589 0.053 Uiso 0.38(3) 1 calc PR A 2
C6 C 0.4640(2) 0.1698(5) 0.8745(3) 0.0290(9) Uani 1 1 d . . .
C7 C 0.3465(3) 0.2192(5) 0.9613(3) 0.0366(10) Uani 1 1 d . . .
C8 C 0.3131(2) 0.1038(5) 0.8874(3) 0.0306(9) Uani 1 1 d . . .
C9 C 0.2112(3) 0.1746(6) 1.0358(4) 0.0461(12) Uani 1 1 d . . .
H9A H 0.2374 0.0768 1.0778 0.055 Uiso 1 1 calc R . .
H9B H 0.1721 0.2236 1.0716 0.055 Uiso 1 1 calc R . .
C10 C 0.1552(3) 0.1265(6) 0.9207(4) 0.0412(10) Uani 1 1 d . . .
H10A H 0.1335 0.2244 0.8763 0.049 Uiso 1 1 calc R . .
H10B H 0.1027 0.0669 0.9234 0.049 Uiso 1 1 calc R . .
S1 S 0.54366(7) 0.04895(14) 0.74114(8) 0.0347(2) Uani 1 1 d . . .
S2 S 0.62902(6) 0.28702(14) 0.90877(8) 0.0348(2) Uani 1 1 d . . .
S3 S 0.69680(8) -0.01430(15) 0.67993(11) 0.0468(3) Uani 1 1 d . . .
S4 S 0.80302(7) 0.2560(2) 0.88892(11) 0.0609(4) Uani 1 1 d . . .
S5 S 0.45053(7) 0.29224(14) 0.97496(8) 0.0359(3) Uani 1 1 d . . .
S6 S 0.37794(7) 0.04110(13) 0.81312(8) 0.0336(2) Uani 1 1 d . . .
S7 S 0.29795(10) 0.31052(18) 1.04535(12) 0.0647(4) Uani 1 1 d . . .
S8 S 0.21245(7) 0.00532(15) 0.85386(10) 0.0425(3) Uani 1 1 d . . .
C11 C 0.5426(3) 0.4553(5) 0.6232(3) 0.0298(9) Uani 1 1 d . . .
C12 C 0.6919(3) 0.5264(5) 0.6071(3) 0.0308(9) Uani 1 1 d . . .
C13 C 0.6599(3) 0.4071(5) 0.5363(3) 0.0344(10) Uani 1 1 d . . .
C14 C 0.8498(3) 0.5034(6) 0.5733(3) 0.0380(10) Uani 1 1 d . . .
H14A H 0.9020 0.5628 0.5696 0.046 Uiso 1 1 calc R . .
H14B H 0.8720 0.4087 0.6211 0.046 Uiso 1 1 calc R . .
C15 C 0.7960(3) 0.4476(6) 0.4606(3) 0.0455(12) Uani 1 1 d . . .
H15A H 0.8360 0.3948 0.4278 0.055 Uiso 1 1 calc R . .
H15B H 0.7700 0.5425 0.4147 0.055 Uiso 1 1 calc R . .
C16 C 0.4693(3) 0.4547(5) 0.6521(3) 0.0291(9) Uani 1 1 d . . .
C17 C 0.3130(3) 0.4230(5) 0.6561(3) 0.0335(9) Uani 1 1 d . B .
C18 C 0.3517(3) 0.5339(5) 0.7332(3) 0.0319(9) Uani 1 1 d . B .
C19A C 0.1639(8) 0.4251(19) 0.7031(11) 0.048(3) Uani 0.558(19) 1 d P B 1
H19A H 0.0986 0.4121 0.6737 0.058 Uiso 0.558(19) 1 calc PR B 1
H19B H 0.1873 0.3596 0.7709 0.058 Uiso 0.558(19) 1 calc PR B 1
C20A C 0.1850(7) 0.5960(12) 0.7326(13) 0.043(3) Uani 0.558(19) 1 d P B 1
H20A H 0.1495 0.6321 0.7772 0.051 Uiso 0.558(19) 1 calc PR B 1
H20B H 0.1659 0.6599 0.6638 0.051 Uiso 0.558(19) 1 calc PR B 1
C19B C 0.1583(9) 0.508(2) 0.6859(12) 0.043(4) Uani 0.442(19) 1 d P B 2
H19C H 0.1475 0.6093 0.6430 0.052 Uiso 0.442(19) 1 calc PR B 2
H19D H 0.0999 0.4686 0.6843 0.052 Uiso 0.442(19) 1 calc PR B 2
C20B C 0.2115(8) 0.5478(19) 0.8016(13) 0.043(4) Uani 0.442(19) 1 d P B 2
H20D H 0.2258 0.4479 0.8455 0.052 Uiso 0.442(19) 1 calc PR B 2
H20C H 0.1761 0.6170 0.8327 0.052 Uiso 0.442(19) 1 calc PR B 2
S11 S 0.62750(7) 0.58873(13) 0.68178(8) 0.0356(3) Uani 1 1 d . . .
S12 S 0.55661(7) 0.33152(13) 0.52481(8) 0.0348(2) Uani 1 1 d . . .
S13 S 0.79028(7) 0.62948(17) 0.63523(10) 0.0428(3) Uani 1 1 d . . .
S14 S 0.70856(9) 0.31230(17) 0.45364(12) 0.0614(4) Uani 1 1 d . . .
S15 S 0.37896(6) 0.33445(13) 0.59145(8) 0.0343(2) Uani 1 1 d . . .
S16 S 0.46069(7) 0.58072(13) 0.75333(8) 0.0370(3) Uani 1 1 d . . .
S17 S 0.20523(8) 0.35579(19) 0.61090(13) 0.0632(4) Uani 1 1 d . . .
S18 S 0.30574(8) 0.64178(17) 0.81165(11) 0.0503(3) Uani 1 1 d . . .
Cu21 Cu 0.00092(3) 0.26021(9) 0.15827(4) 0.04790(16) Uani 1 1 d . . .
C21 C -0.0107(3) -0.0757(5) 0.0465(3) 0.0380(10) Uani 1 1 d . . .
C22 C 0.0023(3) 0.4828(7) 0.3409(4) 0.0464(11) Uani 1 1 d . . .
N21 N -0.0100(3) -0.1351(5) -0.0323(3) 0.0510(10) Uani 1 1 d . . .
N22 N 0.0009(3) 0.3816(6) 0.2801(4) 0.0617(11) Uani 1 1 d . . .
S21 S -0.01199(8) -0.00346(16) 0.16289(9) 0.0496(3) Uani 1 1 d . . .
S22 S 0.00546(9) 0.6258(2) 0.42600(11) 0.0638(4) Uani 1 1 d . . .

loop_
_atom_site_aniso_label
_atom_site_aniso_U_11
_atom_site_aniso_U_22
_atom_site_aniso_U_33
_atom_site_aniso_U_23
_atom_site_aniso_U_13
_atom_site_aniso_U_12
C1 0.024(2) 0.035(3) 0.0289(19) -0.0038(16) 0.0067(16) -0.0053(16)
C2 0.023(2) 0.034(3) 0.037(2) 0.0053(18) 0.0108(17) -0.0003(17)
C3 0.0204(19) 0.032(2) 0.040(2) -0.0032(18) 0.0089(17) -0.0045(16)
C4A 0.017(4) 0.073(10) 0.078(9) -0.003(7) 0.021(5) 0.002(5)
C5A 0.041(6) 0.065(9) 0.073(8) -0.016(6) 0.034(6) -0.018(6)
C4B 0.029(8) 0.046(11) 0.050(10) 0.012(7) 0.016(7) 0.000(7)
C5B 0.026(6) 0.038(10) 0.066(11) 0.017(8) 0.011(7) 0.010(6)
C6 0.0251(19) 0.030(2) 0.0306(19) -0.0038(16) 0.0088(16) -0.0049(16)
C7 0.027(2) 0.044(3) 0.042(2) -0.008(2) 0.0149(18) -0.0093(18)
C8 0.0219(19) 0.037(3) 0.0326(19) -0.0037(18) 0.0098(16) -0.0030(17)
C9 0.043(3) 0.049(3) 0.056(3) -0.002(2) 0.030(2) -0.001(2)
C10 0.028(2) 0.041(3) 0.056(3) 0.002(3) 0.0156(19) 0.008(2)
S1 0.0249(5) 0.0385(7) 0.0403(5) -0.0112(5) 0.0108(4) -0.0069(4)
S2 0.0280(5) 0.0415(7) 0.0344(5) -0.0099(5) 0.0101(4) -0.0099(4)
S3 0.0404(6) 0.0418(7) 0.0672(7) -0.0172(6) 0.0303(6) -0.0067(6)
S4 0.0268(6) 0.0725(9) 0.0842(9) -0.0309(9) 0.0203(6) -0.0171(6)
S5 0.0324(5) 0.0407(7) 0.0356(5) -0.0104(5) 0.0132(4) -0.0124(5)
S6 0.0265(5) 0.0346(6) 0.0413(5) -0.0105(5) 0.0140(4) -0.0078(4)
S7 0.0662(8) 0.0689(11) 0.0787(9) -0.0417(8) 0.0500(7) -0.0283(7)
S8 0.0279(5) 0.0427(7) 0.0602(7) -0.0152(6) 0.0195(5) -0.0095(5)
C11 0.031(2) 0.027(2) 0.0292(19) -0.0019(16) 0.0088(17) -0.0031(16)
C12 0.030(2) 0.030(2) 0.036(2) -0.0014(18) 0.0154(17) -0.0002(17)
C13 0.038(2) 0.037(3) 0.033(2) -0.0063(18) 0.0186(18) -0.0038(19)
C14 0.032(2) 0.041(3) 0.045(2) -0.004(2) 0.0195(19) 0.001(2)
C15 0.049(3) 0.049(3) 0.047(3) -0.003(2) 0.027(2) -0.002(2)
C16 0.028(2) 0.026(2) 0.0308(19) -0.0017(16) 0.0073(16) -0.0014(16)
C17 0.026(2) 0.034(2) 0.041(2) 0.0030(19) 0.0124(17) -0.0021(17)
C18 0.029(2) 0.027(2) 0.045(2) 0.0030(18) 0.0191(18) 0.0000(17)
C19A 0.050(6) 0.037(7) 0.069(7) -0.016(6) 0.035(5) -0.017(6)
C20A 0.033(5) 0.035(6) 0.069(9) -0.002(5) 0.029(5) 0.001(4)
C19B 0.038(6) 0.035(10) 0.060(8) -0.013(8) 0.022(5) -0.003(7)
C20B 0.028(6) 0.064(8) 0.039(7) 0.000(6) 0.011(5) -0.015(5)
S11 0.0311(5) 0.0362(7) 0.0432(5) -0.0124(5) 0.0178(5) -0.0072(4)
S12 0.0348(5) 0.0356(6) 0.0341(5) -0.0074(4) 0.0122(4) -0.0073(4)
S13 0.0296(5) 0.0445(7) 0.0585(6) -0.0162(6) 0.0203(5) -0.0067(5)
S14 0.0667(8) 0.0592(10) 0.0770(8) -0.0376(7) 0.0485(7) -0.0233(7)
S15 0.0290(5) 0.0379(6) 0.0351(5) -0.0053(5) 0.0101(4) -0.0055(4)
S16 0.0320(6) 0.0368(7) 0.0439(6) -0.0105(5) 0.0154(5) -0.0065(4)
S17 0.0305(6) 0.0601(9) 0.1000(10) -0.0267(8) 0.0241(6) -0.0099(6)
S18 0.0550(7) 0.0412(7) 0.0695(7) -0.0116(6) 0.0403(6) -0.0055(6)
Cu21 0.0412(3) 0.0539(4) 0.0511(3) -0.0028(3) 0.0193(2) -0.0047(3)
C21 0.027(2) 0.044(3) 0.042(2) 0.008(2) 0.0109(18) 0.0017(18)
C22 0.033(2) 0.060(3) 0.048(2) 0.009(2) 0.0166(19) -0.001(2)
N21 0.047(2) 0.054(3) 0.055(2) -0.004(2) 0.022(2) 0.0057(19)
N22 0.057(3) 0.071(3) 0.061(2) -0.014(2) 0.027(2) -0.003(2)
S21 0.0577(7) 0.0504(7) 0.0442(6) 0.0030(5) 0.0221(5) -0.0042(6)
S22 0.0522(8) 0.0721(10) 0.0676(8) -0.0180(8) 0.0214(6) 0.0010(7)

loop_
_atom_type_symbol
_atom_type_description
_atom_type_scat_dispersion_real
_atom_type_scat_dispersion_imag
_atom_type_scat_source
C C 0.0033 0.0016 'International Tables Vol C Tables 4.2.6.8 and 6.1.1.4'
H H 0.0000 0.0000 'International Tables Vol C Tables 4.2.6.8 and 6.1.1.4'
N N 0.0061 0.0033 'International Tables Vol C Tables 4.2.6.8 and 6.1.1.4'
S S 0.1246 0.1234 'International Tables Vol C Tables 4.2.6.8 and 6.1.1.4'
Cu Cu 0.3201 1.2651 'International Tables Vol C Tables 4.2.6.8 and 6.1.1.4'

loop_
_geom_angle_atom_site_label_1
_geom_angle_atom_site_label_2
_geom_angle_atom_site_label_3
_geom_angle
_geom_angle_site_symmetry_1
_geom_angle_site_symmetry_3
C6 C1 S1 121.5(3) . .
C6 C1 S2 123.3(3) . .
S1 C1 S2 115.2(2) . .
C3 C2 S3 129.0(3) . .
C3 C2 S1 117.1(3) . .
S3 C2 S1 113.8(2) . .
C2 C3 S4 127.9(3) . .
C2 C3 S2 117.1(3) . .
S4 C3 S2 115.0(2) . .
C5A C4A S3 118.3(12) . .
C5A C4A H4A 107.7 . .
S3 C4A H4A 107.7 . .
C5A C4A H4B 107.7 . .
S3 C4A H4B 107.7 . .
H4A C4A H4B 107.1 . .
C4A C5A S4 120.1(13) . .
C4A C5A H5A 107.3 . .
S4 C5A H5A 107.3 . .
C4A C5A H5B 107.3 . .
S4 C5A H5B 107.3 . .
H5A C5A H5B 106.9 . .
C5B C4B S3 110.0(15) . .
C5B C4B H4C 109.7 . .
S3 C4B H4C 109.7 . .
C5B C4B H4D 109.7 . .
S3 C4B H4D 109.7 . .
H4C C4B H4D 108.2 . .
C4B C5B S4 114.1(14) . .
C4B C5B H5C 108.7 . .
S4 C5B H5C 108.7 . .
C4B C5B H5D 108.7 . .
S4 C5B H5D 108.7 . .
H5C C5B H5D 107.6 . .
C1 C6 S6 120.5(3) . .
C1 C6 S5 124.3(3) . .
S6 C6 S5 115.3(2) . .
C8 C7 S7 128.0(3) . .
C8 C7 S5 117.5(3) . .
S7 C7 S5 114.5(2) . .
C7 C8 S6 116.7(3) . .
C7 C8 S8 129.2(3) . .
S6 C8 S8 114.2(2) . .
C10 C9 S7 115.2(3) . .
C10 C9 H9A 108.5 . .
S7 C9 H9A 108.5 . .
C10 C9 H9B 108.5 . .
S7 C9 H9B 108.5 . .
H9A C9 H9B 107.5 . .
C9 C10 S8 113.7(3) . .
C9 C10 H10A 108.8 . .
S8 C10 H10A 108.8 . .
C9 C10 H10B 108.8 . .
S8 C10 H10B 108.8 . .
H10A C10 H10B 107.7 . .
C1 S1 C2 95.17(19) . .
C1 S2 C3 94.73(19) . .
C2 S3 C4B 100.8(6) . .
C2 S3 C4A 102.9(4) . .
C4B S3 C4A 22.7(4) . .
C3 S4 C5B 102.0(6) . .
C3 S4 C5A 101.0(4) . .
C5B S4 C5A 25.8(4) . .
C6 S5 C7 94.95(19) . .
C6 S6 C8 95.67(19) . .
C7 S7 C9 101.1(2) . .
C8 S8 C10 101.8(2) . .
C16 C11 S12 123.7(3) . .
C16 C11 S11 120.9(3) . .
S12 C11 S11 115.3(2) . .
C13 C12 S13 128.7(3) . .
C13 C12 S11 116.7(3) . .
S13 C12 S11 114.6(2) . .
C12 C13 S14 128.4(3) . .
C12 C13 S12 117.4(3) . .
S14 C13 S12 114.1(2) . .
C15 C14 S13 113.9(3) . .
C15 C14 H14A 108.8 . .
S13 C14 H14A 108.8 . .
C15 C14 H14B 108.8 . .
S13 C14 H14B 108.8 . .
H14A C14 H14B 107.7 . .
C14 C15 S14 115.2(3) . .
C14 C15 H15A 108.5 . .
S14 C15 H15A 108.5 . .
C14 C15 H15B 108.5 . .
S14 C15 H15B 108.5 . .
H15A C15 H15B 107.5 . .
C11 C16 S15 123.7(3) . .
C11 C16 S16 121.1(3) . .
S15 C16 S16 115.2(2) . .
C18 C17 S17 128.9(3) . .
C18 C17 S15 116.8(3) . .
S17 C17 S15 114.3(2) . .
C17 C18 S18 128.4(3) . .
C17 C18 S16 116.8(3) . .
S18 C18 S16 114.8(2) . .
C20A C19A S17 114.0(9) . .
C20A C19A H19A 108.8 . .
S17 C19A H19A 108.8 . .
C20A C19A H19B 108.8 . .
S17 C19A H19B 108.8 . .
H19A C19A H19B 107.7 . .
C19A C20A S18 115.6(9) . .
C19A C20A H20A 108.4 . .
S18 C20A H20A 108.4 . .
C19A C20A H20B 108.4 . .
S18 C20A H20B 108.4 . .
H20A C20A H20B 107.4 . .
C20B C19B S17 118.1(11) . .
C20B C19B H19C 107.8 . .
S17 C19B H19C 107.8 . .
C20B C19B H19D 107.8 . .
S17 C19B H19D 107.8 . .
H19C C19B H19D 107.1 . .
C19B C20B S18 111.8(12) . .
C19B C20B H20D 109.3 . .
S18 C20B H20D 109.3 . .
C19B C20B H20C 109.3 . .
S18 C20B H20C 109.3 . .
H20D C20B H20C 107.9 . .
C11 S11 C12 95.6(2) . .
C11 S12 C13 95.01(19) . .
C12 S13 C14 101.9(2) . .
C13 S14 C15 101.5(2) . .
C16 S15 C17 95.3(2) . .
C16 S16 C18 95.39(19) . .
C19A S17 C17 104.5(4) . .
C19A S17 C19B 22.1(5) . .
C17 S17 C19B 98.0(5) . .
C20B S18 C18 106.0(4) . .
C20B S18 C20A 29.7(4) . .
C18 S18 C20A 98.5(4) . .
N22 Cu21 N21 119.8(2) . 2
N22 Cu21 S21 119.14(16) . .
N21 Cu21 S21 121.08(13) 2 .
N21 C21 S21 175.9(4) . .
N22 C22 S22 179.3(5) . .
C21 N21 Cu21 176.1(4) . 2_545
C22 N22 Cu21 165.3(5) . .
C21 S21 Cu21 108.14(16) . .

loop_
_geom_bond_atom_site_label_1
_geom_bond_atom_site_label_2
_geom_bond_distance
_geom_bond_site_symmetry_2
C1 C6 1.363(6) .
C1 S1 1.733(4) .
C1 S2 1.747(4) .
C2 C3 1.348(6) .
C2 S3 1.738(4) .
C2 S1 1.742(4) .
C3 S4 1.738(4) .
C3 S2 1.747(4) .
C4A C5A 1.45(2) .
C4A S3 1.796(10) .
C4A H4A 1.0000 .
C4A H4B 1.0000 .
C5A S4 1.765(10) .
C5A H5A 1.0000 .
C5A H5B 1.0000 .
C4B C5B 1.58(3) .
C4B S3 1.793(17) .
C4B H4C 1.0000 .
C4B H4D 1.0000 .
C5B S4 1.759(16) .
C5B H5C 1.0000 .
C5B H5D 1.0000 .
C6 S6 1.730(4) .
C6 S5 1.744(4) .
C7 C8 1.344(6) .
C7 S7 1.740(4) .
C7 S5 1.748(4) .
C8 S6 1.746(4) .
C8 S8 1.748(4) .
C9 C10 1.516(6) .
C9 S7 1.787(5) .
C9 H9A 1.0000 .
C9 H9B 1.0000 .
C10 S8 1.800(4) .
C10 H10A 1.0000 .
C10 H10B 1.0000 .
C11 C16 1.369(5) .
C11 S12 1.733(4) .
C11 S11 1.736(4) .
C12 C13 1.342(6) .
C12 S13 1.742(4) .
C12 S11 1.743(4) .
C13 S14 1.741(4) .
C13 S12 1.751(4) .
C14 C15 1.503(6) .
C14 S13 1.808(4) .
C14 H14A 1.0000 .
C14 H14B 1.0000 .
C15 S14 1.798(5) .
C15 H15A 1.0000 .
C15 H15B 1.0000 .
C16 S15 1.731(4) .
C16 S16 1.740(4) .
C17 C18 1.358(6) .
C17 S17 1.736(4) .
C17 S15 1.747(4) .
C18 S18 1.724(4) .
C18 S16 1.741(4) .
C19A C20A 1.499(16) .
C19A S17 1.677(11) .
C19A H19A 1.0000 .
C19A H19B 1.0000 .
C20A S18 1.909(11) .
C20A H20A 1.0000 .
C20A H20B 1.0000 .
C19B C20B 1.49(2) .
C19B S17 1.929(14) .
C19B H19C 1.0000 .
C19B H19D 1.0000 .
C20B S18 1.687(10) .
C20B H20D 1.0000 .
C20B H20C 1.0000 .
Cu21 N22 1.893(5) .
Cu21 N21 1.920(4) 2
Cu21 S21 2.2354(14) .
C21 N21 1.148(5) .
C21 S21 1.647(4) .
C22 N22 1.161(6) .
C22 S22 1.630(6) .
N21 Cu21 1.920(4) 2_545

loop_
_geom_torsion_atom_site_label_1
_geom_torsion_atom_site_label_2
_geom_torsion_atom_site_label_3
_geom_torsion_atom_site_label_4
_geom_torsion
_geom_torsion_site_symmetry_1
_geom_torsion_site_symmetry_2
_geom_torsion_site_symmetry_3
_geom_torsion_site_symmetry_4
S3 C2 C3 S4 -5.0(6) . . . .
S1 C2 C3 S4 175.7(3) . . . .
S3 C2 C3 S2 178.1(3) . . . .
S1 C2 C3 S2 -1.3(5) . . . .
S3 C4A C5A S4 57(3) . . . .
S3 C4B C5B S4 -73(2) . . . .
S1 C1 C6 S6 4.8(5) . . . .
S2 C1 C6 S6 -176.6(2) . . . .
S1 C1 C6 S5 -177.2(2) . . . .
S2 C1 C6 S5 1.4(5) . . . .
S7 C7 C8 S6 178.3(3) . . . .
S5 C7 C8 S6 -0.3(5) . . . .
S7 C7 C8 S8 -1.6(7) . . . .
S5 C7 C8 S8 179.8(3) . . . .
S7 C9 C10 S8 68.6(4) . . . .
C6 C1 S1 C2 -173.3(4) . . . .
S2 C1 S1 C2 8.0(3) . . . .
C3 C2 S1 C1 -4.0(4) . . . .
S3 C2 S1 C1 176.5(2) . . . .
C6 C1 S2 C3 172.8(4) . . . .
S1 C1 S2 C3 -8.5(3) . . . .
C2 C3 S2 C1 5.8(4) . . . .
S4 C3 S2 C1 -171.5(3) . . . .
C3 C2 S3 C4B -15.9(9) . . . .
S1 C2 S3 C4B 163.4(8) . . . .
C3 C2 S3 C4A 7.2(8) . . . .
S1 C2 S3 C4A -173.4(8) . . . .
C5B C4B S3 C2 51.6(17) . . . .
C5B C4B S3 C4A -46(2) . . . .
C5A C4A S3 C2 -32(2) . . . .
C5A C4A S3 C4B 55(3) . . . .
C2 C3 S4 C5B -7.0(9) . . . .
S2 C3 S4 C5B 170.0(9) . . . .
C2 C3 S4 C5A 19.4(9) . . . .
S2 C3 S4 C5A -163.6(8) . . . .
C4B C5B S4 C3 45.6(18) . . . .
C4B C5B S4 C5A -44.8(15) . . . .
C4A C5A S4 C3 -46(2) . . . .
C4A C5A S4 C5B 49.2(19) . . . .
C1 C6 S5 C7 -178.9(4) . . . .
S6 C6 S5 C7 -0.8(3) . . . .
C8 C7 S5 C6 0.7(4) . . . .
S7 C7 S5 C6 -178.2(3) . . . .
C1 C6 S6 C8 178.9(3) . . . .
S5 C6 S6 C8 0.7(3) . . . .
C7 C8 S6 C6 -0.2(4) . . . .
S8 C8 S6 C6 179.7(2) . . . .
C8 C7 S7 C9 16.0(5) . . . .
S5 C7 S7 C9 -165.4(3) . . . .
C10 C9 S7 C7 -49.2(4) . . . .
C7 C8 S8 C10 12.2(5) . . . .
S6 C8 S8 C10 -167.8(2) . . . .
C9 C10 S8 C8 -44.2(4) . . . .
S13 C12 C13 S14 2.7(7) . . . .
S11 C12 C13 S14 -177.4(3) . . . .
S13 C12 C13 S12 -178.5(3) . . . .
S11 C12 C13 S12 1.5(5) . . . .
S13 C14 C15 S14 -67.7(4) . . . .
S12 C11 C16 S15 -2.0(5) . . . .
S11 C11 C16 S15 175.7(2) . . . .
S12 C11 C16 S16 179.0(2) . . . .
S11 C11 C16 S16 -3.2(5) . . . .
S17 C17 C18 S18 0.8(6) . . . .
S15 C17 C18 S18 -179.7(3) . . . .
S17 C17 C18 S16 -176.6(3) . . . .
S15 C17 C18 S16 2.9(5) . . . .
S17 C19A C20A S18 -67.9(15) . . . .
S17 C19B C20B S18 66(2) . . . .
C16 C11 S11 C12 -178.5(3) . . . .
S12 C11 S11 C12 -0.5(3) . . . .
C13 C12 S11 C11 -0.6(4) . . . .
S13 C12 S11 C11 179.4(2) . . . .
C16 C11 S12 C13 179.0(4) . . . .
S11 C11 S12 C13 1.2(3) . . . .
C12 C13 S12 C11 -1.6(4) . . . .
S14 C13 S12 C11 177.4(2) . . . .
C13 C12 S13 C14 -14.3(5) . . . .
S11 C12 S13 C14 165.7(2) . . . .
C15 C14 S13 C12 45.8(4) . . . .
C12 C13 S14 C15 -14.7(5) . . . .
S12 C13 S14 C15 166.4(3) . . . .
C14 C15 S14 C13 47.1(4) . . . .
C11 C16 S15 C17 -171.8(4) . . . .
S16 C16 S15 C17 7.1(3) . . . .
C18 C17 S15 C16 -6.0(4) . . . .
S17 C17 S15 C16 173.6(2) . . . .
C11 C16 S16 C18 173.1(3) . . . .
S15 C16 S16 C18 -5.9(3) . . . .
C17 C18 S16 C16 1.8(4) . . . .
S18 C18 S16 C16 -175.9(2) . . . .
C20A C19A S17 C17 45.9(13) . . . .
C20A C19A S17 C19B -29.4(15) . . . .
C18 C17 S17 C19A -13.1(8) . . . .
S15 C17 S17 C19A 167.3(6) . . . .
C18 C17 S17 C19B 8.5(7) . . . .
S15 C17 S17 C19B -171.1(6) . . . .
C20B C19B S17 C19A 66(2) . . . .
C20B C19B S17 C17 -42.8(16) . . . .
C19B C20B S18 C18 -47.4(15) . . . .
C19B C20B S18 C20A 31.5(11) . . . .
C17 C18 S18 C20B 16.0(8) . . . .
S16 C18 S18 C20B -166.6(7) . . . .
C17 C18 S18 C20A -13.4(6) . . . .
S16 C18 S18 C20A 164.0(5) . . . .
C19A C20A S18 C20B -61.2(13) . . . .
C19A C20A S18 C18 46.4(11) . . . .
S21 C21 N21 Cu21 -68(9) . . . 2_545
S22 C22 N22 Cu21 -48(48) . . . .
N21 Cu21 N22 C22 0.2(17) 2 . . .
S21 Cu21 N22 C22 -178.8(15) . . . .
N21 C21 S21 Cu21 176(100) . . . .
N22 Cu21 S21 C21 179.5(2) . . . .
N21 Cu21 S21 C21 0.6(2) 2 . . .
